data_7229000
loop_
_publ_author_name
'Ma, Yan'
'Yang, Yong-Sheng'
'Jiang, Yu-Han'
'Li, Yue-Xue'
'Liu, Min'
'Li, Zhong-Feng'
'Han, Hong-Liang'
'Yang, Yu-Ping'
'Xin, Xiu-Lan'
'Jin, Qiong-Hua'

_publ_section_title
;
 Lanthanide contraction and chelating effect on a new family of lanthanide
 complexes with tetrakis(O-isopropyl)methyle-nediphosphonate: synthesis,
 structures and terahertz time-domain spectroscopy
;
_journal_issue 66
_journal_name_full 'RSC Adv.'
_journal_page_first 41651
_journal_paper_doi 10.1039/C7RA07888A
_journal_volume 7
_journal_year 2017
_chemical_formula_sum 'C26 H68 Ce Cl3 O16 P4'
_chemical_formula_weight 1007.15
_chemical_name_systematic
; 
 ? 
;
_space_group_IT_number 2
_symmetry_cell_setting triclinic
_symmetry_space_group_name_Hall '-P 1'
_symmetry_space_group_name_H-M 'P -1'
_atom_sites_solution_hydrogens geom
_atom_sites_solution_primary direct
_atom_sites_solution_secondary difmap
_audit_creation_method SHELXL-97
_audit_update_record
;
2017-07-07 deposited with the CCDC.
2017-08-18 downloaded from the CCDC.
;
_cell_angle_alpha 97.679(2)
_cell_angle_beta 109.5330(10)
_cell_angle_gamma 109.940(2)
_cell_formula_units_Z 2
_cell_length_a 11.978(3)
_cell_length_b 13.572(3)
_cell_length_c 16.458(4)
_cell_measurement_temperature 93(2)
_cell_volume 2275.9(9)
_computing_structure_refinement 'SHELXL-97 (Sheldrick, 1997)'
_computing_structure_solution 'SHELXS-97 (Sheldrick, 1990)'
_diffrn_ambient_temperature 93(2)
_diffrn_measured_fraction_theta_full 0.937
_diffrn_measured_fraction_theta_max 0.956
_diffrn_measurement_device_type 'Rigaku RAXIS-RAPID'
_diffrn_radiation_monochromator graphite
_diffrn_radiation_source 'fine-focus sealed tube'
_diffrn_radiation_type MoK\a
_diffrn_radiation_wavelength 0.71073
_diffrn_reflns_av_R_equivalents 0.0360
_diffrn_reflns_av_sigmaI/netI 0.0659
_diffrn_reflns_limit_h_max 15
_diffrn_reflns_limit_h_min -15
_diffrn_reflns_limit_k_max 16
_diffrn_reflns_limit_k_min -17
_diffrn_reflns_limit_l_max 17
_diffrn_reflns_limit_l_min -21
_diffrn_reflns_number 18681
_diffrn_reflns_theta_full 7.50
_diffrn_reflns_theta_max 27.48
_diffrn_reflns_theta_min 3.07
_exptl_absorpt_coefficient_mu 1.374
_exptl_absorpt_correction_T_max 0.7105
_exptl_absorpt_correction_T_min 0.5876
_exptl_absorpt_correction_type empirical
_exptl_crystal_colour colourless
_exptl_crystal_density_diffrn 1.470
_exptl_crystal_density_method 'not measured'
_exptl_crystal_description block
_exptl_crystal_F_000 1042
_exptl_crystal_size_max 0.43
_exptl_crystal_size_mid 0.33
_exptl_crystal_size_min 0.27
_refine_diff_density_max 1.191
_refine_diff_density_min -1.589
_refine_diff_density_rms 0.120
_refine_ls_extinction_method none
_refine_ls_goodness_of_fit_ref 0.999
_refine_ls_hydrogen_treatment mixed
_refine_ls_matrix_type full
_refine_ls_number_parameters 496
_refine_ls_number_reflns 9996
_refine_ls_number_restraints 9
_refine_ls_restrained_S_all 0.999
_refine_ls_R_factor_all 0.0474
_refine_ls_R_factor_gt 0.0415
_refine_ls_shift/su_max 0.001
_refine_ls_shift/su_mean 0.000
_refine_ls_structure_factor_coef Fsqd
_refine_ls_weighting_details 'calc w=1/[\s^2^(Fo^2^)+(0.0386P)^2^+0.0000P] where P=(Fo^2^+2Fc^2^)/3'
_refine_ls_weighting_scheme calc
_refine_ls_wR_factor_gt 0.0833
_refine_ls_wR_factor_ref 0.0867
_reflns_number_gt 8758
_reflns_number_total 9996
_reflns_threshold_expression >2sigma(I)
_cod_data_source_file c7ra07888a2.cif
_cod_data_source_block y2516
_cod_depositor_comments
;
The following automatic conversions were performed:

'_symmetry_cell_setting' value 'Triclinic' changed to 'triclinic'
according to
/home/data/users/saulius/crontab/automatic-downloads/rss-feeds/RSC/lib/dictionaries/cif_core.dic
dictionary named 'cif_core.dic' version 2.4.2 from 2011-04-26.

Automatic conversion script
Id: cif_fix_values 4973 2017-02-22 13:04:09Z antanas 
;
_cod_original_cell_volume 2275.7(9)
_cod_original_sg_symbol_H-M P-1
_cod_database_code 7229000

loop_
_symmetry_equiv_pos_as_xyz
'x, y, z'
'-x, -y, -z'

loop_
_atom_site_label
_atom_site_type_symbol
_atom_site_fract_x
_atom_site_fract_y
_atom_site_fract_z
_atom_site_U_iso_or_equiv
_atom_site_adp_type
_atom_site_occupancy
_atom_site_symmetry_multiplicity
_atom_site_calc_flag
_atom_site_refinement_flags
Ce1 Ce 0.285367(16) 0.596629(14) 0.208871(11) 0.01145(6) Uani 1 1 d .
Cl1 Cl 0.44988(8) 0.62766(6) 0.39409(5) 0.01743(17) Uani 1 1 d .
Cl2 Cl 0.18272(8) 0.65461(7) -0.08475(5) 0.01850(17) Uani 1 1 d .
Cl3 Cl -0.06291(8) 0.70217(7) 0.11225(5) 0.01925(17) Uani 1 1 d .
P1 P 0.55881(8) 0.87549(7) 0.29918(6) 0.01362(17) Uani 1 1 d .
P2 P 0.35502(8) 0.85902(6) 0.36799(5) 0.01280(17) Uani 1 1 d .
P3 P 0.21633(8) 0.33390(7) 0.27514(6) 0.01300(17) Uani 1 1 d .
P4 P 0.45068(8) 0.39882(7) 0.23041(5) 0.01260(17) Uani 1 1 d .
O1 O 0.4860(2) 0.76188(17) 0.24060(14) 0.0172(5) Uani 1 1 d .
O2 O 0.5321(2) 0.96561(17) 0.25629(14) 0.0168(5) Uani 1 1 d .
O3 O 0.7101(2) 0.91336(17) 0.33535(15) 0.0175(5) Uani 1 1 d .
O4 O 0.2714(2) 0.75481(17) 0.29705(14) 0.0148(5) Uani 1 1 d .
O5 O 0.3401(2) 0.96260(17) 0.34538(15) 0.0162(5) Uani 1 1 d .
O6 O 0.3314(2) 0.85911(17) 0.45632(14) 0.0166(5) Uani 1 1 d .
O7 O 0.1921(2) 0.42702(17) 0.24841(14) 0.0143(5) Uani 1 1 d .
O8 O 0.1774(2) 0.30590(17) 0.35379(14) 0.0150(5) Uani 1 1 d .
O9 O 0.1389(2) 0.22336(17) 0.19890(14) 0.0145(5) Uani 1 1 d .
O10 O 0.4128(2) 0.48269(17) 0.19540(14) 0.0153(5) Uani 1 1 d .
O11 O 0.4100(2) 0.29444(17) 0.15401(14) 0.0151(5) Uani 1 1 d .
O12 O 0.5983(2) 0.43366(17) 0.28653(14) 0.0140(5) Uani 1 1 d .
O13 O 0.0630(2) 0.5614(2) 0.21307(16) 0.0191(5) Uani 1 1 d D
O14 O 0.1990(2) 0.70651(19) 0.11122(15) 0.0156(5) Uani 1 1 d D
O15 O 0.3438(3) 0.5884(2) 0.06955(18) 0.0231(5) Uani 1 1 d D
O16 O 0.1034(2) 0.4467(2) 0.06882(17) 0.0265(6) Uani 1 1 d D
C1 C 0.5655(3) 0.9907(3) 0.1805(2) 0.0198(7) Uani 1 1 d .
H1 H 0.6457 0.9793 0.1863 0.024 Uiso 1 1 calc R
C2 C 0.4554(4) 0.9143(3) 0.0938(3) 0.0400(11) Uani 1 1 d .
H2A H 0.4380 0.8387 0.0949 0.048 Uiso 1 1 calc R
H2B H 0.4791 0.9276 0.0435 0.048 Uiso 1 1 calc R
H2C H 0.3772 0.9270 0.0864 0.048 Uiso 1 1 calc R
C3 C 0.5946(4) 1.1095(3) 0.1902(3) 0.0331(10) Uani 1 1 d .
H3A H 0.5173 1.1218 0.1864 0.040 Uiso 1 1 calc R
H3B H 0.6192 1.1309 0.1419 0.040 Uiso 1 1 calc R
H3C H 0.6665 1.1533 0.2484 0.040 Uiso 1 1 calc R
C4 C 0.7701(3) 0.8385(3) 0.3213(2) 0.0176(7) Uani 1 1 d .
H4 H 0.7175 0.7649 0.3242 0.021 Uiso 1 1 calc R
C5 C 0.7748(4) 0.8295(3) 0.2301(2) 0.0272(8) Uani 1 1 d .
H5A H 0.6860 0.7968 0.1833 0.033 Uiso 1 1 calc R
H5B H 0.8201 0.7836 0.2218 0.033 Uiso 1 1 calc R
H5C H 0.8214 0.9024 0.2261 0.033 Uiso 1 1 calc R
C6 C 0.9021(3) 0.8862(3) 0.3973(3) 0.0310(9) Uani 1 1 d .
H6A H 0.9516 0.9600 0.3963 0.037 Uiso 1 1 calc R
H6B H 0.9483 0.8404 0.3908 0.037 Uiso 1 1 calc R
H6C H 0.8929 0.8894 0.4544 0.037 Uiso 1 1 calc R
C7 C 0.5245(3) 0.8949(3) 0.3964(2) 0.0149(7) Uani 1 1 d .
H7A H 0.5746 0.9723 0.4323 0.018 Uiso 1 1 calc R
H7B H 0.5532 0.8497 0.4341 0.018 Uiso 1 1 calc R
C8 C 0.2119(3) 0.9638(3) 0.2976(2) 0.0192(7) Uani 1 1 d .
H8 H 0.1412 0.8906 0.2849 0.023 Uiso 1 1 calc R
C9 C 0.1999(4) 1.0483(3) 0.3589(2) 0.0243(8) Uani 1 1 d .
H9A H 0.2050 1.0285 0.4147 0.029 Uiso 1 1 calc R
H9B H 0.1161 1.0521 0.3294 0.029 Uiso 1 1 calc R
H9C H 0.2707 1.1196 0.3726 0.029 Uiso 1 1 calc R
C10 C 0.2100(4) 0.9878(3) 0.2100(2) 0.0302(9) Uani 1 1 d .
H10A H 0.2780 1.0603 0.2227 0.036 Uiso 1 1 calc R
H10B H 0.1249 0.9860 0.1746 0.036 Uiso 1 1 calc R
H10C H 0.2257 0.9327 0.1762 0.036 Uiso 1 1 calc R
C11 C 0.2853(3) 0.7596(3) 0.4850(2) 0.0179(7) Uani 1 1 d .
H11 H 0.2680 0.6947 0.4382 0.021 Uiso 1 1 calc R
C12 C 0.1602(4) 0.7495(3) 0.4918(3) 0.0365(10) Uani 1 1 d .
H12A H 0.1752 0.8160 0.5336 0.044 Uiso 1 1 calc R
H12B H 0.1282 0.6865 0.5137 0.044 Uiso 1 1 calc R
H12C H 0.0954 0.7395 0.4324 0.044 Uiso 1 1 calc R
C13 C 0.3915(4) 0.7715(3) 0.5712(2) 0.0278(8) Uani 1 1 d .
H13A H 0.4700 0.7795 0.5613 0.033 Uiso 1 1 calc R
H13B H 0.3635 0.7066 0.5919 0.033 Uiso 1 1 calc R
H13C H 0.4103 0.8363 0.6167 0.033 Uiso 1 1 calc R
C14 C 0.2176(3) 0.3900(3) 0.4373(2) 0.0212(8) Uani 1 1 d .
H14 H 0.3086 0.4444 0.4549 0.025 Uiso 1 1 calc R
C15 C 0.1276(4) 0.4471(3) 0.4223(3) 0.0301(9) Uani 1 1 d .
H15A H 0.1341 0.4845 0.3760 0.036 Uiso 1 1 calc R
H15B H 0.1521 0.5006 0.4784 0.036 Uiso 1 1 calc R
H15C H 0.0379 0.3934 0.4026 0.036 Uiso 1 1 calc R
C16 C 0.2140(4) 0.3298(3) 0.5073(2) 0.0268(8) Uani 1 1 d .
H16A H 0.1248 0.2766 0.4902 0.032 Uiso 1 1 calc R
H16B H 0.2436 0.3819 0.5654 0.032 Uiso 1 1 calc R
H16C H 0.2713 0.2917 0.5121 0.032 Uiso 1 1 calc R
C17 C -0.0021(3) 0.1900(3) 0.1459(2) 0.0185(7) Uani 1 1 d .
H17 H -0.0216 0.2560 0.1503 0.022 Uiso 1 1 calc R
C18 C -0.0793(3) 0.1111(3) 0.1837(3) 0.0304(9) Uani 1 1 d .
H18A H -0.0604 0.0462 0.1795 0.036 Uiso 1 1 calc R
H18B H -0.1724 0.0895 0.1493 0.036 Uiso 1 1 calc R
H18C H -0.0552 0.1462 0.2467 0.036 Uiso 1 1 calc R
C19 C -0.0299(3) 0.1418(3) 0.0501(2) 0.0231(8) Uani 1 1 d .
H19A H 0.0232 0.1964 0.0294 0.028 Uiso 1 1 calc R
H19B H -0.1222 0.1194 0.0126 0.028 Uiso 1 1 calc R
H19C H -0.0088 0.0781 0.0458 0.028 Uiso 1 1 calc R
C20 C 0.3830(3) 0.3546(2) 0.3075(2) 0.0138(6) Uani 1 1 d .
H20A H 0.4357 0.4096 0.3668 0.017 Uiso 1 1 calc R
H20B H 0.3900 0.2854 0.3146 0.017 Uiso 1 1 calc R
C21 C 0.3289(3) 0.2773(3) 0.0591(2) 0.0176(7) Uani 1 1 d .
H21 H 0.2604 0.3049 0.0555 0.021 Uiso 1 1 calc R
C22 C 0.2656(4) 0.1560(3) 0.0166(2) 0.0245(8) Uani 1 1 d .
H22A H 0.3322 0.1298 0.0164 0.029 Uiso 1 1 calc R
H22B H 0.2033 0.1396 -0.0453 0.029 Uiso 1 1 calc R
H22C H 0.2199 0.1197 0.0510 0.029 Uiso 1 1 calc R
C23 C 0.4140(4) 0.3395(3) 0.0164(2) 0.0243(8) Uani 1 1 d .
H23A H 0.4621 0.4162 0.0520 0.029 Uiso 1 1 calc R
H23B H 0.3594 0.3349 -0.0448 0.029 Uiso 1 1 calc R
H23C H 0.4755 0.3077 0.0145 0.029 Uiso 1 1 calc R
C24 C 0.6930(3) 0.4470(3) 0.2439(2) 0.0161(7) Uani 1 1 d .
H24 H 0.6514 0.3887 0.1857 0.019 Uiso 1 1 calc R
C25 C 0.8065(3) 0.4325(3) 0.3080(2) 0.0203(7) Uani 1 1 d .
H25A H 0.8464 0.4888 0.3654 0.024 Uiso 1 1 calc R
H25B H 0.8709 0.4391 0.2825 0.024 Uiso 1 1 calc R
H25C H 0.7758 0.3602 0.3178 0.024 Uiso 1 1 calc R
C26 C 0.7308(3) 0.5567(3) 0.2265(2) 0.0240(8) Uani 1 1 d .
H26A H 0.6525 0.5641 0.1892 0.029 Uiso 1 1 calc R
H26B H 0.7886 0.5639 0.1952 0.029 Uiso 1 1 calc R
H26C H 0.7759 0.6140 0.2837 0.029 Uiso 1 1 calc R
H03A H 0.034(3) 0.603(2) 0.191(2) 0.032(12) Uiso 1 1 d D
H03B H 0.007(3) 0.4985(11) 0.188(3) 0.061(16) Uiso 1 1 d D
H04A H 0.188(4) 0.697(3) 0.0583(10) 0.032(12) Uiso 1 1 d D
H04B H 0.143(3) 0.726(4) 0.115(3) 0.065(17) Uiso 1 1 d D
H05A H 0.298(4) 0.595(4) 0.0216(17) 0.063(17) Uiso 1 1 d D
H05B H 0.340(5) 0.5258(18) 0.058(3) 0.069 Uiso 1 1 d D
H06A H 0.102(4) 0.416(3) 0.0214(16) 0.052 Uiso 1 1 d D
H06B H 0.023(4) 0.412(3) 0.064(3) 0.052 Uiso 1 1 d D

loop_
_atom_site_aniso_label
_atom_site_aniso_U_11
_atom_site_aniso_U_22
_atom_site_aniso_U_33
_atom_site_aniso_U_23
_atom_site_aniso_U_13
_atom_site_aniso_U_12
Ce1 0.00867(9) 0.01179(10) 0.01316(10) 0.00192(7) 0.00503(7) 0.00341(7)
Cl1 0.0165(4) 0.0175(4) 0.0157(4) 0.0025(3) 0.0041(3) 0.0073(3)
Cl2 0.0168(4) 0.0221(4) 0.0163(4) 0.0045(3) 0.0063(3) 0.0084(3)
Cl3 0.0179(4) 0.0255(4) 0.0210(4) 0.0079(3) 0.0112(3) 0.0128(4)
P1 0.0102(4) 0.0131(4) 0.0162(4) 0.0021(3) 0.0065(3) 0.0031(3)
P2 0.0123(4) 0.0127(4) 0.0143(4) 0.0029(3) 0.0067(3) 0.0052(3)
P3 0.0095(4) 0.0134(4) 0.0171(4) 0.0043(3) 0.0069(3) 0.0043(3)
P4 0.0100(4) 0.0142(4) 0.0148(4) 0.0034(3) 0.0062(3) 0.0055(3)
O1 0.0123(11) 0.0176(12) 0.0193(12) 0.0013(10) 0.0085(10) 0.0028(10)
O2 0.0189(12) 0.0187(12) 0.0185(12) 0.0070(10) 0.0118(10) 0.0096(10)
O3 0.0098(11) 0.0168(12) 0.0234(12) 0.0007(10) 0.0066(10) 0.0046(10)
O4 0.0120(11) 0.0158(11) 0.0172(11) 0.0033(9) 0.0076(9) 0.0054(10)
O5 0.0122(11) 0.0183(12) 0.0207(12) 0.0068(10) 0.0076(10) 0.0079(10)
O6 0.0195(12) 0.0124(11) 0.0192(12) 0.0026(9) 0.0118(10) 0.0047(10)
O7 0.0101(11) 0.0150(11) 0.0200(12) 0.0040(9) 0.0081(9) 0.0059(9)
O8 0.0141(11) 0.0163(11) 0.0169(11) 0.0047(9) 0.0094(9) 0.0057(10)
O9 0.0092(11) 0.0133(11) 0.0200(12) 0.0029(9) 0.0052(9) 0.0049(9)
O10 0.0135(11) 0.0178(12) 0.0175(12) 0.0050(9) 0.0090(10) 0.0073(10)
O11 0.0137(11) 0.0176(12) 0.0141(11) 0.0030(9) 0.0055(9) 0.0075(10)
O12 0.0089(11) 0.0196(12) 0.0161(11) 0.0058(9) 0.0080(9) 0.0058(9)
O13 0.0144(12) 0.0167(13) 0.0286(14) 0.0072(11) 0.0089(10) 0.0087(11)
O14 0.0159(12) 0.0199(12) 0.0160(12) 0.0054(10) 0.0088(10) 0.0108(10)
O15 0.0238(14) 0.0263(14) 0.0246(14) 0.0103(12) 0.0115(12) 0.0137(12)
O16 0.0180(13) 0.0294(15) 0.0229(14) 0.0003(11) 0.0082(11) 0.0022(12)
C1 0.0222(18) 0.0226(18) 0.0201(17) 0.0099(15) 0.0139(15) 0.0088(15)
C2 0.041(3) 0.040(2) 0.024(2) 0.0097(19) 0.0128(19) 0.001(2)
C3 0.049(3) 0.025(2) 0.037(2) 0.0160(18) 0.025(2) 0.017(2)
C4 0.0160(17) 0.0158(17) 0.0254(18) 0.0097(14) 0.0099(14) 0.0087(14)
C5 0.036(2) 0.029(2) 0.034(2) 0.0128(17) 0.0256(19) 0.0192(18)
C6 0.0174(19) 0.032(2) 0.039(2) 0.0093(18) 0.0074(17) 0.0098(17)
C7 0.0127(16) 0.0128(16) 0.0170(16) 0.0033(13) 0.0061(13) 0.0030(13)
C8 0.0130(16) 0.0208(18) 0.0235(18) 0.0058(14) 0.0042(14) 0.0099(14)
C9 0.0237(19) 0.028(2) 0.030(2) 0.0086(16) 0.0141(16) 0.0165(17)
C10 0.036(2) 0.038(2) 0.0217(19) 0.0071(17) 0.0093(17) 0.023(2)
C11 0.0192(17) 0.0173(17) 0.0218(17) 0.0083(14) 0.0135(15) 0.0068(14)
C12 0.028(2) 0.038(2) 0.065(3) 0.031(2) 0.033(2) 0.019(2)
C13 0.030(2) 0.030(2) 0.0230(19) 0.0106(16) 0.0110(17) 0.0103(18)
C14 0.0162(17) 0.0231(18) 0.0191(17) 0.0005(14) 0.0087(14) 0.0028(15)
C15 0.045(3) 0.033(2) 0.034(2) 0.0172(18) 0.027(2) 0.026(2)
C16 0.0223(19) 0.042(2) 0.0236(19) 0.0132(17) 0.0118(16) 0.0188(18)
C17 0.0091(15) 0.0159(17) 0.0254(18) 0.0033(14) 0.0035(14) 0.0038(13)
C18 0.0150(18) 0.037(2) 0.029(2) 0.0058(17) 0.0092(16) 0.0006(17)
C19 0.0162(17) 0.0235(19) 0.0194(18) 0.0027(15) 0.0024(14) 0.0023(15)
C20 0.0112(15) 0.0140(16) 0.0162(16) 0.0044(13) 0.0057(13) 0.0052(13)
C21 0.0141(16) 0.0211(18) 0.0129(16) 0.0011(13) 0.0031(13) 0.0055(14)
C22 0.025(2) 0.0229(19) 0.0190(18) 0.0000(15) 0.0069(15) 0.0065(16)
C23 0.025(2) 0.0260(19) 0.0198(18) 0.0041(15) 0.0118(16) 0.0072(16)
C24 0.0103(15) 0.0213(17) 0.0193(17) 0.0032(14) 0.0098(13) 0.0068(14)
C25 0.0164(17) 0.0278(19) 0.0218(18) 0.0079(15) 0.0114(14) 0.0112(15)
C26 0.0185(18) 0.0266(19) 0.030(2) 0.0127(16) 0.0140(16) 0.0073(16)

loop_
_atom_type_symbol
_atom_type_description
_atom_type_scat_dispersion_real
_atom_type_scat_dispersion_imag
_atom_type_scat_source
C C 0.0033 0.0016 'International Tables Vol C Tables 4.2.6.8 and 6.1.1.4'
H H 0.0000 0.0000 'International Tables Vol C Tables 4.2.6.8 and 6.1.1.4'
O O 0.0106 0.0060 'International Tables Vol C Tables 4.2.6.8 and 6.1.1.4'
P P 0.1023 0.0942 'International Tables Vol C Tables 4.2.6.8 and 6.1.1.4'
Cl Cl 0.1484 0.1585 'International Tables Vol C Tables 4.2.6.8 and 6.1.1.4'
Ce Ce -0.2486 2.6331 'International Tables Vol C Tables 4.2.6.8 and 6.1.1.4'

loop_
_geom_angle_atom_site_label_1
_geom_angle_atom_site_label_2
_geom_angle_atom_site_label_3
_geom_angle
O7 Ce1 O1 146.14(7)
O7 Ce1 O4 111.60(7)
O1 Ce1 O4 73.20(7)
O7 Ce1 O14 136.68(7)
O1 Ce1 O14 76.92(7)
O4 Ce1 O14 67.27(7)
O7 Ce1 O10 71.78(7)
O1 Ce1 O10 87.57(7)
O4 Ce1 O10 148.89(7)
O14 Ce1 O10 132.65(7)
O7 Ce1 O16 69.52(8)
O1 Ce1 O16 135.97(8)
O4 Ce1 O16 127.10(8)
O14 Ce1 O16 77.88(8)
O10 Ce1 O16 83.68(8)
O7 Ce1 O13 66.63(7)
O1 Ce1 O13 135.61(7)
O4 Ce1 O13 64.17(7)
O14 Ce1 O13 75.87(8)
O10 Ce1 O13 136.20(7)
O16 Ce1 O13 69.68(8)
O7 Ce1 O15 119.88(7)
O1 Ce1 O15 70.25(8)
O4 Ce1 O15 127.47(7)
O14 Ce1 O15 68.65(8)
O10 Ce1 O15 64.00(7)
O16 Ce1 O15 67.13(8)
O13 Ce1 O15 128.36(8)
O7 Ce1 Cl1 72.71(5)
O1 Ce1 Cl1 76.59(5)
O4 Ce1 Cl1 75.41(5)
O14 Ce1 Cl1 138.99(6)
O10 Ce1 Cl1 76.47(5)
O16 Ce1 Cl1 141.21(6)
O13 Ce1 Cl1 102.99(6)
O15 Ce1 Cl1 128.43(6)
O1 P1 O2 116.38(13)
O1 P1 O3 112.63(13)
O2 P1 O3 104.85(13)
O1 P1 C7 112.91(14)
O2 P1 C7 103.19(13)
O3 P1 C7 105.84(14)
O4 P2 O5 116.59(13)
O4 P2 O6 112.84(12)
O5 P2 O6 103.61(12)
O4 P2 C7 112.47(14)
O5 P2 C7 102.02(14)
O6 P2 C7 108.33(14)
O7 P3 O8 113.82(12)
O7 P3 O9 114.41(12)
O8 P3 O9 103.63(12)
O7 P3 C20 112.59(14)
O8 P3 C20 107.55(13)
O9 P3 C20 103.93(13)
O10 P4 O12 116.66(13)
O10 P4 O11 112.78(12)
O12 P4 O11 104.47(12)
O10 P4 C20 112.90(13)
O12 P4 C20 101.59(13)
O11 P4 C20 107.37(13)
P1 O1 Ce1 139.24(13)
C1 O2 P1 122.34(19)
C4 O3 P1 122.5(2)
P2 O4 Ce1 140.94(13)
C8 O5 P2 122.6(2)
C11 O6 P2 123.60(19)
P3 O7 Ce1 144.22(13)
C14 O8 P3 122.49(19)
C17 O9 P3 118.31(19)
P4 O10 Ce1 142.20(12)
C21 O11 P4 122.98(19)
C24 O12 P4 122.09(19)
Ce1 O13 H03A 111(3)
Ce1 O13 H03B 115(3)
H03A O13 H03B 108.3(17)
Ce1 O14 H04A 123(3)
Ce1 O14 H04B 123(3)
H04A O14 H04B 105(4)
Ce1 O15 H05A 122(3)
Ce1 O15 H05B 101(3)
H05A O15 H05B 106(4)
Ce1 O16 H06A 133(3)
Ce1 O16 H06B 124(3)
H06A O16 H06B 104(3)
O2 C1 C3 106.1(3)
O2 C1 C2 109.1(3)
C3 C1 C2 114.7(3)
O2 C1 H1 108.9
C3 C1 H1 108.9
C2 C1 H1 108.9
C1 C2 H2A 109.5
C1 C2 H2B 109.5
H2A C2 H2B 109.5
C1 C2 H2C 109.5
H2A C2 H2C 109.5
H2B C2 H2C 109.5
C1 C3 H3A 109.5
C1 C3 H3B 109.5
H3A C3 H3B 109.5
C1 C3 H3C 109.5
H3A C3 H3C 109.5
H3B C3 H3C 109.5
O3 C4 C6 105.6(3)
O3 C4 C5 108.9(3)
C6 C4 C5 113.2(3)
O3 C4 H4 109.7
C6 C4 H4 109.7
C5 C4 H4 109.7
C4 C5 H5A 109.5
C4 C5 H5B 109.5
H5A C5 H5B 109.5
C4 C5 H5C 109.5
H5A C5 H5C 109.5
H5B C5 H5C 109.5
C4 C6 H6A 109.5
C4 C6 H6B 109.5
H6A C6 H6B 109.5
C4 C6 H6C 109.5
H6A C6 H6C 109.5
H6B C6 H6C 109.5
P1 C7 P2 112.26(17)
P1 C7 H7A 109.2
P2 C7 H7A 109.2
P1 C7 H7B 109.2
P2 C7 H7B 109.2
H7A C7 H7B 107.9
O5 C8 C9 106.9(3)
O5 C8 C10 106.5(3)
C9 C8 C10 114.3(3)
O5 C8 H8 109.7
C9 C8 H8 109.7
C10 C8 H8 109.7
C8 C9 H9A 109.5
C8 C9 H9B 109.5
H9A C9 H9B 109.5
C8 C9 H9C 109.5
H9A C9 H9C 109.5
H9B C9 H9C 109.5
C8 C10 H10A 109.5
C8 C10 H10B 109.5
H10A C10 H10B 109.5
C8 C10 H10C 109.5
H10A C10 H10C 109.5
H10B C10 H10C 109.5
O6 C11 C13 107.6(3)
O6 C11 C12 106.6(3)
C13 C11 C12 114.7(3)
O6 C11 H11 109.2
C13 C11 H11 109.2
C12 C11 H11 109.2
C11 C12 H12A 109.5
C11 C12 H12B 109.5
H12A C12 H12B 109.5
C11 C12 H12C 109.5
H12A C12 H12C 109.5
H12B C12 H12C 109.5
C11 C13 H13A 109.5
C11 C13 H13B 109.5
H13A C13 H13B 109.5
C11 C13 H13C 109.5
H13A C13 H13C 109.5
H13B C13 H13C 109.5
O8 C14 C16 105.4(3)
O8 C14 C15 109.6(3)
C16 C14 C15 113.3(3)
O8 C14 H14 109.5
C16 C14 H14 109.5
C15 C14 H14 109.5
C14 C15 H15A 109.5
C14 C15 H15B 109.5
H15A C15 H15B 109.5
C14 C15 H15C 109.5
H15A C15 H15C 109.5
H15B C15 H15C 109.5
C14 C16 H16A 109.5
C14 C16 H16B 109.5
H16A C16 H16B 109.5
C14 C16 H16C 109.5
H16A C16 H16C 109.5
H16B C16 H16C 109.5
O9 C17 C19 106.9(3)
O9 C17 C18 109.2(3)
C19 C17 C18 113.1(3)
O9 C17 H17 109.2
C19 C17 H17 109.2
C18 C17 H17 109.2
C17 C18 H18A 109.5
C17 C18 H18B 109.5
H18A C18 H18B 109.5
C17 C18 H18C 109.5
H18A C18 H18C 109.5
H18B C18 H18C 109.5
C17 C19 H19A 109.5
C17 C19 H19B 109.5
H19A C19 H19B 109.5
C17 C19 H19C 109.5
H19A C19 H19C 109.5
H19B C19 H19C 109.5
P4 C20 P3 114.58(17)
P4 C20 H20A 108.6
P3 C20 H20A 108.6
P4 C20 H20B 108.6
P3 C20 H20B 108.6
H20A C20 H20B 107.6
O11 C21 C22 106.2(3)
O11 C21 C23 109.1(3)
C22 C21 C23 113.2(3)
O11 C21 H21 109.4
C22 C21 H21 109.4
C23 C21 H21 109.4
C21 C22 H22A 109.5
C21 C22 H22B 109.5
H22A C22 H22B 109.5
C21 C22 H22C 109.5
H22A C22 H22C 109.5
H22B C22 H22C 109.5
C21 C23 H23A 109.5
C21 C23 H23B 109.5
H23A C23 H23B 109.5
C21 C23 H23C 109.5
H23A C23 H23C 109.5
H23B C23 H23C 109.5
O12 C24 C26 109.3(3)
O12 C24 C25 106.3(2)
C26 C24 C25 113.1(3)
O12 C24 H24 109.4
C26 C24 H24 109.4
C25 C24 H24 109.4
C24 C25 H25A 109.5
C24 C25 H25B 109.5
H25A C25 H25B 109.5
C24 C25 H25C 109.5
H25A C25 H25C 109.5
H25B C25 H25C 109.5
C24 C26 H26A 109.5
C24 C26 H26B 109.5
H26A C26 H26B 109.5
C24 C26 H26C 109.5
H26A C26 H26C 109.5
H26B C26 H26C 109.5

loop_
_geom_bond_atom_site_label_1
_geom_bond_atom_site_label_2
_geom_bond_distance
Ce1 O7 2.470(2)
Ce1 O1 2.500(2)
Ce1 O4 2.514(2)
Ce1 O14 2.541(2)
Ce1 O10 2.552(2)
Ce1 O16 2.563(2)
Ce1 O13 2.568(2)
Ce1 O15 2.611(3)
Ce1 Cl1 2.9029(10)
P1 O1 1.480(2)
P1 O2 1.563(2)
P1 O3 1.570(2)
P1 C7 1.789(3)
P2 O4 1.476(2)
P2 O5 1.554(2)
P2 O6 1.571(2)
P2 C7 1.790(3)
P3 O7 1.479(2)
P3 O8 1.566(2)
P3 O9 1.567(2)
P3 C20 1.793(3)
P4 O10 1.479(2)
P4 O12 1.557(2)
P4 O11 1.571(2)
P4 C20 1.785(3)
O2 C1 1.479(4)
O3 C4 1.466(4)
O5 C8 1.480(4)
O6 C11 1.479(4)
O8 C14 1.479(4)
O9 C17 1.485(4)
O11 C21 1.474(4)
O12 C24 1.495(3)
O13 H03A 0.825(10)
O13 H03B 0.823(10)
O14 H04A 0.820(10)
O14 H04B 0.817(10)
O15 H05A 0.831(10)
O15 H05B 0.826(10)
O16 H06A 0.826(10)
O16 H06B 0.89(3)
C1 C3 1.502(4)
C1 C2 1.504(5)
C1 H1 1.0000
C2 H2A 0.9800
C2 H2B 0.9800
C2 H2C 0.9800
C3 H3A 0.9800
C3 H3B 0.9800
C3 H3C 0.9800
C4 C6 1.499(5)
C4 C5 1.511(5)
C4 H4 1.0000
C5 H5A 0.9800
C5 H5B 0.9800
C5 H5C 0.9800
C6 H6A 0.9800
C6 H6B 0.9800
C6 H6C 0.9800
C7 H7A 0.9900
C7 H7B 0.9900
C8 C9 1.502(4)
C8 C10 1.513(5)
C8 H8 1.0000
C9 H9A 0.9800
C9 H9B 0.9800
C9 H9C 0.9800
C10 H10A 0.9800
C10 H10B 0.9800
C10 H10C 0.9800
C11 C13 1.499(5)
C11 C12 1.501(5)
C11 H11 1.0000
C12 H12A 0.9800
C12 H12B 0.9800
C12 H12C 0.9800
C13 H13A 0.9800
C13 H13B 0.9800
C13 H13C 0.9800
C14 C16 1.502(5)
C14 C15 1.507(5)
C14 H14 1.0000
C15 H15A 0.9800
C15 H15B 0.9800
C15 H15C 0.9800
C16 H16A 0.9800
C16 H16B 0.9800
C16 H16C 0.9800
C17 C19 1.499(4)
C17 C18 1.508(5)
C17 H17 1.0000
C18 H18A 0.9800
C18 H18B 0.9800
C18 H18C 0.9800
C19 H19A 0.9800
C19 H19B 0.9800
C19 H19C 0.9800
C20 H20A 0.9900
C20 H20B 0.9900
C21 C22 1.504(4)
C21 C23 1.514(4)
C21 H21 1.0000
C22 H22A 0.9800
C22 H22B 0.9800
C22 H22C 0.9800
C23 H23A 0.9800
C23 H23B 0.9800
C23 H23C 0.9800
C24 C26 1.499(4)
C24 C25 1.510(4)
C24 H24 1.0000
C25 H25A 0.9800
C25 H25B 0.9800
C25 H25C 0.9800
C26 H26A 0.9800
C26 H26B 0.9800
C26 H26C 0.9800

loop_
_geom_torsion_atom_site_label_1
_geom_torsion_atom_site_label_2
_geom_torsion_atom_site_label_3
_geom_torsion_atom_site_label_4
_geom_torsion
O2 P1 O1 Ce1 -97.1(2)
O3 P1 O1 Ce1 141.81(18)
C7 P1 O1 Ce1 22.0(2)
O7 Ce1 O1 P1 -89.6(2)
O4 Ce1 O1 P1 14.26(19)
O14 Ce1 O1 P1 84.1(2)
O10 Ce1 O1 P1 -141.0(2)
O16 Ce1 O1 P1 140.72(18)
O13 Ce1 O1 P1 30.7(3)
O15 Ce1 O1 P1 155.9(2)
Cl1 Ce1 O1 P1 -64.29(19)
O1 P1 O2 C1 -64.5(3)
O3 P1 O2 C1 60.7(3)
C7 P1 O2 C1 171.3(2)
O1 P1 O3 C4 -7.4(3)
O2 P1 O3 C4 -134.9(2)
C7 P1 O3 C4 116.4(2)
O5 P2 O4 Ce1 124.99(18)
O6 P2 O4 Ce1 -115.26(19)
C7 P2 O4 Ce1 7.7(2)
O7 Ce1 O4 P2 111.82(19)
O1 Ce1 O4 P2 -32.61(19)
O14 Ce1 O4 P2 -115.1(2)
O10 Ce1 O4 P2 21.5(3)
O16 Ce1 O4 P2 -168.11(18)
O13 Ce1 O4 P2 160.1(2)
O15 Ce1 O4 P2 -80.1(2)
Cl1 Ce1 O4 P2 47.50(19)
O4 P2 O5 C8 42.3(3)
O6 P2 O5 C8 -82.2(2)
C7 P2 O5 C8 165.3(2)
O4 P2 O6 C11 28.3(3)
O5 P2 O6 C11 155.3(2)
C7 P2 O6 C11 -96.9(3)
O8 P3 O7 Ce1 135.5(2)
O9 P3 O7 Ce1 -105.6(2)
C20 P3 O7 Ce1 12.8(3)
O1 Ce1 O7 P3 -38.0(3)
O4 Ce1 O7 P3 -129.8(2)
O14 Ce1 O7 P3 150.89(19)
O10 Ce1 O7 P3 17.2(2)
O16 Ce1 O7 P3 107.2(2)
O13 Ce1 O7 P3 -176.8(2)
O15 Ce1 O7 P3 61.0(2)
Cl1 Ce1 O7 P3 -63.8(2)
O7 P3 O8 C14 -48.6(3)
O9 P3 O8 C14 -173.5(2)
C20 P3 O8 C14 76.8(3)
O7 P3 O9 C17 -46.9(3)
O8 P3 O9 C17 77.6(2)
C20 P3 O9 C17 -170.1(2)
O12 P4 O10 Ce1 -114.6(2)
O11 P4 O10 Ce1 124.50(19)
C20 P4 O10 Ce1 2.6(3)
O7 Ce1 O10 P4 -26.6(2)
O1 Ce1 O10 P4 126.1(2)
O4 Ce1 O10 P4 75.2(3)
O14 Ce1 O10 P4 -164.19(18)
O16 Ce1 O10 P4 -97.1(2)
O13 Ce1 O10 P4 -45.4(3)
O15 Ce1 O10 P4 -164.7(2)
Cl1 Ce1 O10 P4 49.3(2)
O10 P4 O11 C21 -7.0(3)
O12 P4 O11 C21 -134.7(2)
C20 P4 O11 C21 118.0(2)
O10 P4 O12 C24 -74.6(2)
O11 P4 O12 C24 50.6(2)
C20 P4 O12 C24 162.2(2)
P1 O2 C1 C3 -150.3(2)
P1 O2 C1 C2 85.7(3)
P1 O3 C4 C6 -153.9(2)
P1 O3 C4 C5 84.2(3)
O1 P1 C7 P2 -57.9(2)
O2 P1 C7 P2 68.57(19)
O3 P1 C7 P2 178.45(15)
O4 P2 C7 P1 44.9(2)
O5 P2 C7 P1 -80.83(18)
O6 P2 C7 P1 170.28(14)
P2 O5 C8 C9 120.2(3)
P2 O5 C8 C10 -117.2(3)
P2 O6 C11 C13 115.6(3)
P2 O6 C11 C12 -120.9(3)
P3 O8 C14 C16 -156.1(2)
P3 O8 C14 C15 81.6(3)
P3 O9 C17 C19 139.8(2)
P3 O9 C17 C18 -97.4(3)
O10 P4 C20 P3 42.1(2)
O12 P4 C20 P3 167.83(16)
O11 P4 C20 P3 -82.82(18)
O7 P3 C20 P4 -48.8(2)
O8 P3 C20 P4 -175.03(15)
O9 P3 C20 P4 75.51(19)
P4 O11 C21 C22 -156.2(2)
P4 O11 C21 C23 81.5(3)
P4 O12 C24 C26 81.5(3)
P4 O12 C24 C25 -156.2(2)
